data_4323921
loop_
_publ_author_name
'Hsiao-Ling Wu'
'Guey-Lin Lu'
'Yun Chi'
'Louis J. Farrugia'
'Shie-Ming Peng'
'Gene-Hsiang Lee'

_publ_section_title
;
 Oxo Ligand Reactivity and Bonding in the Dinuclear W-Re Oxo-Acetylide
 Complex (\h5-C5Me5)W(O)Re(CO)4(\m-H)(CCPh)
;
_journal_name_full 'Inorganic Chemistry'
_journal_page_first 6015
_journal_page_last 6020
_journal_paper_doi 10.1021/ic9601394
_journal_volume 35
_journal_year 1996
_chemical_formula_moiety 'W2 Re2 C42 H44 O8 '
_chemical_formula_sum 'C42 H44 O8 Re2 W2'
_chemical_formula_weight 1416.90
_chemical_name_systematic 'Complex 5'
_space_group_IT_number 2
_symmetry_cell_setting triclinic
_symmetry_space_group_name_Hall '-P 1'
_symmetry_space_group_name_H-M 'P -1'
_cell_angle_alpha 77.421(18)
_cell_angle_beta 77.627(15)
_cell_angle_gamma 81.634(20)
_cell_formula_units_Z 1
_cell_length_a 8.8658(10)
_cell_length_b 11.2050(16)
_cell_length_c 11.220(3)
_cell_measurement_reflns_used 25
_cell_measurement_temperature 293
_cell_measurement_theta_max 11.88
_cell_measurement_theta_min 8.66
_cell_volume 1056.9(4)
_computing_data_reduction 'NRCVAX DATRD2'
_computing_molecular_graphics NRCVAX
_computing_publication_material 'NRCVAX TABLES'
_computing_structure_refinement 'NRCVAX LSTSQ'
_computing_structure_solution 'NRCVAX SOLVER'
_diffrn_ambient_temperature 293
_diffrn_measurement_device 'Nonius CAD-4    '
_diffrn_measurement_method 'Theta/2theta scan b/P/b '
_diffrn_radiation_monochromator graphite
_diffrn_radiation_source 'xray tube'
_diffrn_radiation_type 'Molybdenum K\a'
_diffrn_radiation_wavelength 0.7107
_diffrn_reflns_av_R_equivalents 0.006
_diffrn_reflns_limit_h_max 10
_diffrn_reflns_limit_h_min -10
_diffrn_reflns_limit_k_max 13
_diffrn_reflns_limit_k_min 0
_diffrn_reflns_limit_l_max 13
_diffrn_reflns_limit_l_min -12
_diffrn_reflns_number 3733
_diffrn_reflns_theta_max 24.92
_diffrn_reflns_theta_min 0.00
_diffrn_standards_decay_% 0.0
_diffrn_standards_interval_time 60
_diffrn_standards_number 3
_exptl_absorpt_coefficient_mu 11.38
_exptl_absorpt_correction_T_max 0.9999
_exptl_absorpt_correction_T_min 0.6688
_exptl_absorpt_correction_type empirical
_exptl_crystal_density_diffrn 2.226
_exptl_crystal_F_000 658
_exptl_crystal_size_max 0.17
_exptl_crystal_size_mid 0.25
_exptl_crystal_size_min 0.45
_refine_diff_density_max 1.13
_refine_diff_density_min -1.65
_refine_ls_extinction_coef 4512(207)
_refine_ls_extinction_method Larson
_refine_ls_goodness_of_fit_obs 1.63
_refine_ls_matrix_type atomblock
_refine_ls_number_parameters 245
_refine_ls_number_reflns 2688
_refine_ls_R_factor_all 0.057
_refine_ls_R_factor_obs 0.032
_refine_ls_shift/esd_max 0.011
_refine_ls_structure_factor_coef F
_refine_ls_weighting_details 'w = 1/(\s^2^(F)+0.0001F^2^)'
_refine_ls_weighting_scheme calc
_refine_ls_wR_factor_all 0.034
_refine_ls_wR_factor_obs 0.032
_reflns_number_observed 2688
_reflns_number_total 3721
_reflns_observed_criterion 'Inet > 2.0\s(Inet)'
_cod_data_source_file ic9601394_2.cif
_cod_data_source_block W2Re2C42H44O8
_cod_depositor_comments
;
The following automatic conversions were performed:

'_refine_ls_weighting_scheme' value '1/(\s^2^(F)+0.0001F^2^)' was
changed to 'calc'. New tag '_refine_ls_weighting_details' was
created. The value of the new tag was set to 'w =
1/(\s^2^(F)+0.0001F^2^)'.

Automatic conversion script
Id: cif_fix_values 3143 2015-03-26 13:38:13Z robertas 
;
_cod_original_cell_volume 1056.9(3)
_cod_original_formula_sum 'W2 Re2 C42 H44 O8 '
_cod_database_code 4323921

loop_
_symmetry_equiv_pos_as_xyz
x,y,z
-x,-y,-z

loop_
_atom_site_aniso_label
_atom_site_aniso_U_11
_atom_site_aniso_U_22
_atom_site_aniso_U_33
_atom_site_aniso_U_12
_atom_site_aniso_U_13
_atom_site_aniso_U_23
_atom_site_aniso_type_symbol
W 0.04292(23) 0.02488(21) 0.03325(22) -0.0097(3) -0.0025(4) -0.0070(3) W
Re 0.0712(3) 0.03099(23) 0.03712(25) -0.0136(4) 0.0066(4) -0.0303(4) Re
C1 0.145(14) 0.076(10) 0.069(10) -0.063(19) 0.018(18) -0.097(16) C
C2 0.087(10) 0.040(7) 0.078(9) -0.010(13) -0.005(15) -0.044(13) C
C3 0.105(11) 0.045(7) 0.063(8) -0.021(14) -0.040(15) -0.026(13) C
C4 0.057(7) 0.046(7) 0.029(6) -0.017(10) -0.012(10) -0.009(10) C
C5 0.054(7) 0.045(6) 0.031(6) -0.013(10) -0.010(10) 0.003(10) C
C6 0.044(6) 0.035(6) 0.055(7) -0.002(10) -0.022(11) 0.005(10) C
C7 0.065(8) 0.035(6) 0.059(8) -0.013(11) -0.031(12) -0.003(11) C
C8 0.064(8) 0.047(7) 0.060(8) -0.014(12) -0.035(12) 0.022(12) C
C9 0.048(7) 0.043(7) 0.096(10) 0.013(11) -0.023(13) 0.007(14) C
C10 0.067(9) 0.049(8) 0.100(11) 0.020(13) -0.019(15) -0.064(15) C
C11 0.064(8) 0.053(8) 0.062(8) 0.014(12) -0.038(13) -0.027(13) C
C12 0.060(8) 0.054(8) 0.077(9) -0.056(13) -0.024(13) 0.058(13) C
C13 0.089(9) 0.073(9) 0.040(7) -0.096(15) 0.011(12) -0.019(12) C
C14 0.047(7) 0.048(7) 0.075(9) -0.015(11) 0.034(12) -0.021(13) C
C15 0.054(7) 0.058(8) 0.054(7) -0.042(12) -0.010(11) 0.016(12) C
C16 0.063(8) 0.043(7) 0.067(8) -0.067(12) 0.059(12) -0.033(12) C
C17 0.103(13) 0.103(14) 0.216(21) -0.102(21) -0.12(3) 0.24(3) C
C18 0.31(3) 0.26(3) 0.029(8) -0.43(5) 0.022(25) -0.014(24) C
C19 0.079(11) 0.071(11) 0.242(23) -0.038(18) 0.140(25) -0.10(3) C
C20 0.096(12) 0.142(16) 0.109(14) -0.096(22) -0.091(21) 0.030(23) C
C21 0.154(16) 0.111(14) 0.156(17) -0.17(3) 0.13(3) -0.18(3) C
O1 0.228(14) 0.129(10) 0.059(7) -0.112(19) 0.100(15) -0.105(13) O
O2 0.116(9) 0.062(7) 0.166(11) 0.087(12) -0.005(15) -0.037(14) O
O3 0.209(13) 0.118(9) 0.091(8) -0.175(18) -0.083(16) -0.067(14) O
O4 0.049(4) 0.023(3) 0.048(4) -0.017(6) -0.018(7) -0.016(6) O

loop_
_atom_site_label
_atom_site_fract_x
_atom_site_fract_y
_atom_site_fract_z
_atom_site_U_iso_or_equiv
_atom_site_thermal_displace_type
_atom_site_calc_flag
_atom_site_refinement_flags
_atom_site_type_symbol
W 0.60470(5) 0.64391(4) 0.35025(4) 0.03479(22) Uani ? . W
Re 0.55382(6) 0.40055(4) 0.29410(4) 0.0470(3) Uani ? . Re
C1 0.6383(18) 0.4258(13) 0.1252(13) 0.094(11) Uani ? . C
C2 0.7179(15) 0.2702(10) 0.3215(12) 0.069(9) Uani ? . C
C3 0.4167(16) 0.2962(11) 0.2633(11) 0.070(9) Uani ? . C
C4 0.4343(12) 0.5738(9) 0.2788(9) 0.044(7) Uani ? . C
C5 0.3994(12) 0.6906(9) 0.2809(9) 0.045(6) Uani ? . C
C6 0.2828(12) 0.7932(9) 0.2527(10) 0.047(6) Uani ? . C
C7 0.2125(13) 0.8004(9) 0.1517(10) 0.053(7) Uani ? . C
C8 0.1021(13) 0.8985(10) 0.1271(11) 0.059(8) Uani ? . C
C9 0.0572(13) 0.9864(10) 0.2007(12) 0.067(8) Uani ? . C
C10 0.1276(14) 0.9745(11) 0.2991(13) 0.072(9) Uani ? . C
C11 0.2391(13) 0.8790(11) 0.3280(11) 0.060(8) Uani ? . C
C12 0.6952(13) 0.8230(11) 0.2166(12) 0.068(8) Uani ? . C
C13 0.7784(14) 0.7230(11) 0.1662(10) 0.066(8) Uani ? . C
C14 0.8701(12) 0.6555(10) 0.2497(11) 0.061(8) Uani ? . C
C15 0.8435(12) 0.7147(10) 0.3526(10) 0.057(7) Uani ? . C
C16 0.7384(13) 0.8140(10) 0.3329(11) 0.060(7) Uani ? . C
C17 0.5986(19) 0.9320(15) 0.1539(19) 0.156(16) Uani ? . C
C18 0.782(3) 0.7074(22) 0.0370(13) 0.191(22) Uani ? . C
C19 0.9869(17) 0.5492(14) 0.2293(20) 0.142(15) Uani ? . C
C20 0.9236(18) 0.6725(16) 0.4612(15) 0.114(14) Uani ? . C
C21 0.6786(20) 0.9055(15) 0.4214(17) 0.138(15) Uani ? . C
O1 0.6921(15) 0.4359(11) 0.0193(9) 0.141(10) Uani ? . O
O2 0.8210(12) 0.1968(9) 0.3366(11) 0.124(9) Uani ? . O
O3 0.3414(14) 0.2353(10) 0.2370(9) 0.128(10) Uani ? . O
O4 0.5454(7) 0.6280(6) 0.5095(6) 0.039(4) Uani ? . O
H4 0.369 0.552 0.362 0.0570 Uiso ? . H
H5 0.459 0.711 0.195 0.0553 Uiso ? . H
H7 0.242 0.738 0.100 0.0599 Uiso ? . H
H8 0.050 0.909 0.054 0.0678 Uiso ? . H
H9 -0.021 1.051 0.186 0.0708 Uiso ? . H
H10 0.096 1.040 0.349 0.0760 Uiso ? . H
H11 0.279 0.870 0.404 0.0696 Uiso ? . H
H17a 0.554 0.987 0.204 0.1181 Uiso ? . H
H17b 0.663 0.975 0.078 0.1181 Uiso ? . H
H17c 0.518 0.903 0.123 0.1181 Uiso ? . H
H18a 0.707 0.764 -0.002 0.1232 Uiso ? . H
H18b 0.883 0.718 -0.017 0.1232 Uiso ? . H
H18c 0.760 0.625 0.034 0.1232 Uiso ? . H
H19a 0.993 0.522 0.155 0.1057 Uiso ? . H
H19b 1.094 0.571 0.227 0.1057 Uiso ? . H
H19c 0.974 0.481 0.299 0.1057 Uiso ? . H
H20a 0.990 0.598 0.453 0.1068 Uiso ? . H
H20b 0.985 0.734 0.467 0.1068 Uiso ? . H
H20c 0.849 0.657 0.537 0.1068 Uiso ? . H
H21a 0.738 0.871 0.495 0.1101 Uiso ? . H
H21b 0.706 0.981 0.389 0.1101 Uiso ? . H

loop_
_atom_type_symbol
_atom_type_description
_atom_type_scat_dispersion_real
_atom_type_scat_dispersion_imag
_atom_type_scat_source
W ? -1.421 6.872 'International Tables Vol. IV Table 2.2B'
Re ? -1.598 7.232 'International Tables Vol. IV Table 2.2B'
C ? 0.002 0.002 'International Tables Vol. IV Table 2.2B'
H ? 0.000 0.000 'International Tables Vol. IV Table 2.2B'
O ? 0.008 0.006 'International Tables Vol. IV Table 2.2B'

loop_
_geom_angle_atom_site_label_1
_geom_angle_atom_site_label_2
_geom_angle_atom_site_label_3
_geom_angle
_geom_angle_site_symmetry_1
_geom_angle_site_symmetry_2
_geom_angle_site_symmetry_3
_geom_angle_publ_flag
Re W C4 42.6(3) ? ? ? ?
Re W C5 78.3(3) ? ? ? ?
Re W C12 130.8(3) ? ? ? ?
Re W C13 101.0(3) ? ? ? ?
Re W C14 99.5(3) ? ? ? ?
Re W C15 127.9(3) ? ? ? ?
Re W C16 155.7(3) ? ? ? ?
Re W O4 104.54(20) ? ? ? ?
C4 W C5 35.7(4) ? ? ? ?
C4 W C12 111.5(4) ? ? ? ?
C4 W C13 102.7(4) ? ? ? ?
C4 W C14 124.4(4) ? ? ? ?
C4 W C15 158.4(4) ? ? ? ?
C4 W C16 144.6(4) ? ? ? ?
C4 W O4 108.1(3) ? ? ? ?
C5 W C12 87.4(4) ? ? ? ?
C5 W C13 98.0(4) ? ? ? ?
C5 W C14 131.4(4) ? ? ? ?
C5 W C15 144.0(4) ? ? ? ?
C5 W C16 112.8(4) ? ? ? ?
C5 W O4 104.4(3) ? ? ? ?
C12 W C13 34.5(5) ? ? ? ?
C12 W C14 57.2(4) ? ? ? ?
C12 W C15 57.1(4) ? ? ? ?
C12 W C16 35.1(4) ? ? ? ?
C12 W O4 124.7(4) ? ? ? ?
C13 W C14 34.1(4) ? ? ? ?
C13 W C15 56.9(4) ? ? ? ?
C13 W C16 57.2(4) ? ? ? ?
C13 W O4 148.8(3) ? ? ? ?
C14 W C15 34.5(4) ? ? ? ?
C14 W C16 56.7(4) ? ? ? ?
C14 W O4 122.6(4) ? ? ? ?
C15 W C16 33.4(4) ? ? ? ?
C15 W O4 92.9(3) ? ? ? ?
C16 W O4 93.7(3) ? ? ? ?
W Re C1 99.5(4) ? ? ? ?
W Re C2 114.6(4) ? ? ? ?
W Re C3 149.7(4) ? ? ? ?
W Re C4 45.3(3) ? ? ? ?
W Re O4a 80.31(16) ? ? ? ?
C1 Re C2 88.8(6) ? ? ? ?
C1 Re C3 87.8(6) ? ? ? ?
C1 Re C4 92.4(5) ? ? ? ?
C1 Re O4a 179.7(5) ? ? ? ?
C2 Re C3 94.8(5) ? ? ? ?
C2 Re C4 159.7(4) ? ? ? ?
C2 Re O4a 91.5(4) ? ? ? ?
C3 Re C4 105.5(5) ? ? ? ?
C3 Re O4a 92.2(4) ? ? ? ?
C4 Re O4a 87.3(3) ? ? ? ?
Re C1 O1 176.9(12) ? ? ? ?
Re C2 O2 176.6(11) ? ? ? ?
Re C3 O3 175.3(12) ? ? ? ?
W C4 Re 92.1(4) ? ? ? ?
W C4 C5 68.9(6) ? ? ? ?
Re C4 C5 160.9(8) ? ? ? ?
W C5 C4 75.4(6) ? ? ? ?
W C5 C6 142.4(8) ? ? ? ?
C4 C5 C6 142.1(10) ? ? ? ?
C5 C6 C7 119.0(10) ? ? ? ?
C5 C6 C11 120.4(10) ? ? ? ?
C7 C6 C11 120.6(10) ? ? ? ?
C6 C7 C8 117.9(10) ? ? ? ?
C7 C8 C9 122.6(11) ? ? ? ?
C8 C9 C10 117.4(10) ? ? ? ?
C9 C10 C11 122.8(11) ? ? ? ?
C6 C11 C10 118.8(11) ? ? ? ?
W C12 C13 73.5(6) ? ? ? ?
W C12 C16 71.7(6) ? ? ? ?
W C12 C17 127.1(8) ? ? ? ?
C13 C12 C16 106.4(10) ? ? ? ?
C13 C12 C17 128.2(14) ? ? ? ?
C16 C12 C17 124.7(14) ? ? ? ?
W C13 C12 72.0(6) ? ? ? ?
W C13 C14 73.4(6) ? ? ? ?
W C13 C18 127.6(9) ? ? ? ?
C12 C13 C14 108.3(10) ? ? ? ?
C12 C13 C18 123.5(15) ? ? ? ?
C14 C13 C18 127.5(15) ? ? ? ?
W C14 C13 72.5(6) ? ? ? ?
W C14 C15 72.1(6) ? ? ? ?
W C14 C19 125.8(8) ? ? ? ?
C13 C14 C15 107.4(10) ? ? ? ?
C13 C14 C19 126.6(13) ? ? ? ?
C15 C14 C19 125.6(13) ? ? ? ?
W C15 C14 73.4(6) ? ? ? ?
W C15 C16 71.9(6) ? ? ? ?
W C15 C20 121.6(8) ? ? ? ?
C14 C15 C16 108.3(10) ? ? ? ?
C14 C15 C20 124.0(12) ? ? ? ?
C16 C15 C20 127.7(13) ? ? ? ?
W C16 C12 73.2(6) ? ? ? ?
W C16 C15 74.7(6) ? ? ? ?
W C16 C21 120.0(7) ? ? ? ?
C12 C16 C15 109.5(10) ? ? ? ?
C12 C16 C21 125.2(13) ? ? ? ?
C15 C16 C21 125.3(13) ? ? ? ?
W O4 Rea 173.0(4) ? ? ? ?

loop_
_geom_bond_atom_site_label_1
_geom_bond_atom_site_label_2
_geom_bond_distance
_geom_bond_site_symmetry_1
_geom_bond_site_symmetry_2
_geom_bond_publ_flag
W Re 3.0437(7) ? ? ?
W C4 2.163(10) ? ? ?
W C5 2.085(10) ? ? ?
W C12 2.358(10) ? ? ?
W C13 2.378(10) ? ? ?
W C14 2.390(10) ? ? ?
W C15 2.374(10) ? ? ?
W C16 2.339(10) ? ? ?
W O4 1.728(6) ? ? ?
Re C1 1.858(13) ? ? ?
Re C2 1.929(12) ? ? ?
Re C3 1.932(12) ? ? ?
Re C4 2.063(10) ? ? ?
Re O4a 2.162(6) ? ? ?
C1 O1 1.169(16) ? ? ?
C2 O2 1.152(15) ? ? ?
C3 O3 1.142(15) ? ? ?
C4 C5 1.304(15) ? ? ?
C5 C6 1.458(14) ? ? ?
C6 C7 1.389(15) ? ? ?
C6 C11 1.376(16) ? ? ?
C7 C8 1.383(15) ? ? ?
C8 C9 1.382(18) ? ? ?
C9 C10 1.354(19) ? ? ?
C10 C11 1.381(16) ? ? ?
C12 C13 1.406(19) ? ? ?
C12 C16 1.416(18) ? ? ?
C12 C17 1.517(19) ? ? ?
C13 C14 1.396(18) ? ? ?
C13 C18 1.490(19) ? ? ?
C14 C15 1.414(17) ? ? ?
C14 C19 1.484(19) ? ? ?
C15 C16 1.355(17) ? ? ?
C15 C20 1.495(18) ? ? ?
C16 C21 1.542(18) ? ? ?
O4 Rea 2.162(6) ? ? ?

loop_
_geom_contact_atom_site_label_1
_geom_contact_atom_site_label_2
_geom_contact_distance
_geom_contact_site_symmetry_1
_geom_contact_site_symmetry_2
_geom_contact_publ_flag
? ? ? ? ? ?

loop_
_geom_torsion_atom_site_label_1
_geom_torsion_atom_site_label_2
_geom_torsion_atom_site_label_3
_geom_torsion_atom_site_label_4
_geom_torsion
_geom_torsion_site_symmetry_1
_geom_torsion_site_symmetry_2
_geom_torsion_site_symmetry_3
_geom_torsion_site_symmetry_4
_geom_torsion_publ_flag
? ? ? ? ? ? ? ? ? ?
